data_7201031
loop_
_publ_author_name
'Mahmoudi, Ghodrat'
'Morsali, Ali'

_publ_section_title
;
 Mercury(II) metal--organic coordination polymers with pyrazine
 derivatives
;
_journal_issue 9
_journal_name_full CrystEngComm
_journal_page_first 1868
_journal_paper_doi 10.1039/b903457a
_journal_volume 11
_journal_year 2009
_chemical_formula_sum 'C8 H8 Hg N4 S2'
_chemical_formula_weight 424.91
_chemical_name_systematic
;
?
;
_space_group_IT_number 43
_symmetry_cell_setting orthorhombic
_symmetry_space_group_name_Hall 'F 2 -2d'
_symmetry_space_group_name_H-M 'F d d 2'
_atom_sites_solution_hydrogens geom
_atom_sites_solution_primary direct
_atom_sites_solution_secondary difmap
_audit_creation_method SHELXL-97
_cell_angle_alpha 90.00
_cell_angle_beta 90.00
_cell_angle_gamma 90.00
_cell_formula_units_Z 8
_cell_length_a 12.8459(12)
_cell_length_b 21.180(2)
_cell_length_c 8.3837(8)
_cell_measurement_reflns_used 2810
_cell_measurement_temperature 100(2)
_cell_measurement_theta_max 30.42
_cell_measurement_theta_min 3.06
_cell_volume 2281.0(4)
_computing_cell_refinement 'SAINT+ 6.45 (Bruker, 2003)'
_computing_data_collection 'SMART 5.630 (Bruker, 1997-2002)'
_computing_data_reduction 'SAINT+ 6.45'
_computing_molecular_graphics 'SHELXTL 6.14'
_computing_publication_material 'SHELXTL 6.14'
_computing_structure_refinement 'SHELXTL 6.14'
_computing_structure_solution 'SHELXTL 6.14 (Bruker, 2000-2003)'
_diffrn_ambient_temperature 100(2)
_diffrn_measured_fraction_theta_full 1.000
_diffrn_measured_fraction_theta_max 1.000
_diffrn_measurement_device_type 'Bruker AXS SMART APEX CCD diffractometer'
_diffrn_measurement_method '\w scans'
_diffrn_radiation_monochromator graphite
_diffrn_radiation_source 'fine-focus sealed tube'
_diffrn_radiation_type MoK\a
_diffrn_radiation_wavelength 0.71073
_diffrn_reflns_av_R_equivalents 0.0228
_diffrn_reflns_av_sigmaI/netI 0.0438
_diffrn_reflns_limit_h_max 8
_diffrn_reflns_limit_h_min -17
_diffrn_reflns_limit_k_max 25
_diffrn_reflns_limit_k_min -28
_diffrn_reflns_limit_l_max 9
_diffrn_reflns_limit_l_min -11
_diffrn_reflns_number 2853
_diffrn_reflns_theta_full 28.28
_diffrn_reflns_theta_max 28.28
_diffrn_reflns_theta_min 3.06
_diffrn_standards_number 0
_exptl_absorpt_coefficient_mu 13.832
_exptl_absorpt_correction_T_max 0.063
_exptl_absorpt_correction_T_min 0.041
_exptl_absorpt_correction_type multi-scan
_exptl_absorpt_process_details 'SADABS (Sheldrick, 2007)'
_exptl_crystal_colour colourless
_exptl_crystal_density_diffrn 2.475
_exptl_crystal_density_method 'not measured'
_exptl_crystal_description block
_exptl_crystal_F_000 1568
_exptl_crystal_size_max 0.31
_exptl_crystal_size_mid 0.20
_exptl_crystal_size_min 0.20
_refine_diff_density_max 0.800
_refine_diff_density_min -0.762
_refine_diff_density_rms 0.128
_refine_ls_abs_structure_details 'Flack H D (1983), Acta Cryst. A39, 876-881, 558 Friedel pairs'
_refine_ls_abs_structure_Flack 0.009(12)
_refine_ls_extinction_method none
_refine_ls_goodness_of_fit_ref 0.914
_refine_ls_hydrogen_treatment constr
_refine_ls_matrix_type full
_refine_ls_number_parameters 71
_refine_ls_number_reflns 1311
_refine_ls_number_restraints 1
_refine_ls_restrained_S_all 0.913
_refine_ls_R_factor_all 0.0192
_refine_ls_R_factor_gt 0.0181
_refine_ls_shift/su_max 0.000
_refine_ls_shift/su_mean 0.000
_refine_ls_structure_factor_coef Fsqd
_refine_ls_weighting_details 'calc w=1/[\s^2^(Fo^2^)]'
_refine_ls_weighting_scheme calc
_refine_ls_wR_factor_gt 0.0396
_refine_ls_wR_factor_ref 0.0403
_reflns_number_gt 1250
_reflns_number_total 1311
_reflns_threshold_expression I>2\s(I)
_cod_data_source_file b903457a.txt
_cod_data_source_block 07mz408m
_cod_depositor_comments
;
The following automatic conversions were performed:
'_symmetry_cell_setting' value 'Orthorhombic' changed to 'orthorhombic'
according to '/home/saulius/struct/CIF-dictionaries/cif_core.dic'
dictionary named 'cif_core.dic' version 2.4.1 from 2010-06-29.

Automatic conversion script
Id: cif_fix_enum 1527 2010-12-29 10:47:43Z saulius 
;
_cod_original_sg_symbol_H-M Fdd2
_cod_database_code 7201031

loop_
_symmetry_equiv_pos_as_xyz
'x, y, z'
'-x, -y, z'
'x+1/4, -y+1/4, z+1/4'
'-x+1/4, y+1/4, z+1/4'
'x, y+1/2, z+1/2'
'-x, -y+1/2, z+1/2'
'x+1/4, -y+3/4, z+3/4'
'-x+1/4, y+3/4, z+3/4'
'x+1/2, y, z+1/2'
'-x+1/2, -y, z+1/2'
'x+3/4, -y+1/4, z+3/4'
'-x+3/4, y+1/4, z+3/4'
'x+1/2, y+1/2, z'
'-x+1/2, -y+1/2, z'
'x+3/4, -y+3/4, z+1/4'
'-x+3/4, y+3/4, z+1/4'

loop_
_atom_site_label
_atom_site_type_symbol
_atom_site_fract_x
_atom_site_fract_y
_atom_site_fract_z
_atom_site_U_iso_or_equiv
_atom_site_adp_type
_atom_site_occupancy
_atom_site_symmetry_multiplicity
_atom_site_calc_flag
_atom_site_refinement_flags
_atom_site_disorder_assembly
_atom_site_disorder_group
C1 C 0.9457(3) 0.17372(19) 1.2416(5) 0.0144(8) Uani 1 1 d . . .
C2 C 0.7927(4) 0.2971(2) 0.7163(5) 0.0161(9) Uani 1 1 d . . .
H2 H 0.8252 0.3310 0.7716 0.019 Uiso 1 1 calc R . .
C3 C 0.7914(3) 0.2984(2) 0.5500(5) 0.0129(8) Uani 1 1 d . . .
C4 C 0.8340(4) 0.3532(2) 0.4606(5) 0.0187(9) Uani 1 1 d . . .
H4A H 0.8938 0.3395 0.3966 0.028 Uiso 1 1 calc R . .
H4B H 0.8563 0.3859 0.5360 0.028 Uiso 1 1 calc R . .
H4C H 0.7801 0.3704 0.3901 0.028 Uiso 1 1 calc R . .
Hg1 Hg 0.7500 0.2500 1.12387(9) 0.01524(7) Uani 1 2 d S . .
N1 N 0.9588(3) 0.12929(18) 1.3161(4) 0.0210(8) Uani 1 1 d . . .
N2 N 0.7500 0.2500 0.8018(13) 0.0122(19) Uani 1 2 d S . .
N3 N 0.7500 0.2500 0.4694(13) 0.0131(19) Uani 1 2 d S . .
S2 S 0.93563(8) 0.23892(4) 1.1269(3) 0.01844(19) Uani 1 1 d . . .

loop_
_atom_site_aniso_label
_atom_site_aniso_U_11
_atom_site_aniso_U_22
_atom_site_aniso_U_33
_atom_site_aniso_U_23
_atom_site_aniso_U_13
_atom_site_aniso_U_12
C1 0.012(2) 0.015(2) 0.0162(17) -0.0048(15) 0.0000(15) 0.0014(15)
C2 0.016(2) 0.015(2) 0.0175(18) 0.0003(16) 0.0002(16) 0.0025(18)
C3 0.009(2) 0.015(2) 0.0149(17) 0.0013(15) -0.0003(15) 0.0010(17)
C4 0.023(2) 0.014(2) 0.0192(19) 0.0017(15) -0.0028(17) -0.0032(18)
Hg1 0.01353(10) 0.01523(10) 0.01697(9) 0.000 0.000 0.00267(8)
N1 0.024(2) 0.020(2) 0.0196(16) 0.0033(14) 0.0019(15) 0.0053(16)
N2 0.011(4) 0.014(4) 0.012(4) 0.000 0.000 0.0029(17)
N3 0.012(4) 0.017(4) 0.010(4) 0.000 0.000 0.0000(17)
S2 0.0126(4) 0.0197(5) 0.0230(5) 0.0057(8) 0.0031(6) 0.0013(4)

loop_
_atom_type_symbol
_atom_type_description
_atom_type_scat_dispersion_real
_atom_type_scat_dispersion_imag
_atom_type_scat_source
C C 0.0033 0.0016 'International Tables Vol C Tables 4.2.6.8 and 6.1.1.4'
H H 0.0000 0.0000 'International Tables Vol C Tables 4.2.6.8 and 6.1.1.4'
N N 0.0061 0.0033 'International Tables Vol C Tables 4.2.6.8 and 6.1.1.4'
S S 0.1246 0.1234 'International Tables Vol C Tables 4.2.6.8 and 6.1.1.4'
Hg Hg -2.3894 9.2266 'International Tables Vol C Tables 4.2.6.8 and 6.1.1.4'

loop_
_geom_angle_atom_site_label_1
_geom_angle_atom_site_label_2
_geom_angle_atom_site_label_3
_geom_angle
_geom_angle_site_symmetry_1
_geom_angle_site_symmetry_3
_geom_angle_publ_flag
N1 C1 S2 175.8(4) . . ?
N2 C2 C3 122.8(6) . . ?
N2 C2 H2 118.6 . . ?
C3 C2 H2 118.6 . . ?
N3 C3 C2 119.7(6) . . ?
N3 C3 C4 119.4(5) . . ?
C2 C3 C4 121.0(4) . . ?
C3 C4 H4A 109.5 . . ?
C3 C4 H4B 109.5 . . ?
H4A C4 H4B 109.5 . . ?
C3 C4 H4C 109.5 . . ?
H4A C4 H4C 109.5 . . ?
H4B C4 H4C 109.5 . . ?
S2 Hg1 S2 178.77(12) 14_655 . ?
S2 Hg1 N2 90.61(6) 14_655 . ?
S2 Hg1 N2 90.61(6) . . ?
C2 N2 C2 115.6(9) 14_655 . ?
C2 N2 Hg1 122.2(5) 14_655 . ?
C2 N2 Hg1 122.2(5) . . ?
C3 N3 C3 119.3(9) . 14_655 ?
C1 S2 Hg1 99.37(15) . . ?

loop_
_geom_bond_atom_site_label_1
_geom_bond_atom_site_label_2
_geom_bond_distance
_geom_bond_site_symmetry_2
_geom_bond_publ_flag
C1 N1 1.142(5) . ?
C1 S2 1.688(4) . ?
C2 N2 1.346(8) . ?
C2 C3 1.395(5) . ?
C2 H2 0.9500 . ?
C3 N3 1.338(7) . ?
C3 C4 1.487(6) . ?
C4 H4A 0.9800 . ?
C4 H4B 0.9800 . ?
C4 H4C 0.9800 . ?
Hg1 S2 2.3962(10) 14_655 ?
Hg1 S2 2.3962(10) . ?
Hg1 N2 2.700(11) . ?
N2 C2 1.346(8) 14_655 ?
N3 C3 1.338(7) 14_655 ?

loop_
_geom_torsion_atom_site_label_1
_geom_torsion_atom_site_label_2
_geom_torsion_atom_site_label_3
_geom_torsion_atom_site_label_4
_geom_torsion
_geom_torsion_site_symmetry_1
_geom_torsion_site_symmetry_2
_geom_torsion_site_symmetry_3
_geom_torsion_site_symmetry_4
_geom_torsion_publ_flag
N2 C2 C3 N3 -2.8(7) . . . . ?
N2 C2 C3 C4 176.4(3) . . . . ?
C3 C2 N2 C2 1.4(4) . . . 14_655 ?
C3 C2 N2 Hg1 -178.6(4) . . . . ?
S2 Hg1 N2 C2 -66.8(2) 14_655 . . 14_655 ?
S2 Hg1 N2 C2 113.2(2) . . . 14_655 ?
S2 Hg1 N2 C2 113.2(2) 14_655 . . . ?
S2 Hg1 N2 C2 -66.8(2) . . . . ?
C2 C3 N3 C3 1.3(3) . . . 14_655 ?
C4 C3 N3 C3 -177.8(5) . . . 14_655 ?
N2 Hg1 S2 C1 -125.13(16) . . . . ?
